data_7207308
loop_
_publ_author_name
'Liu, Yunlong'
'Lv, Xin'
'Zhao, Yun'
'Liu, Jing'
'Sun, Yuan-Qiang'
'Wang, Pi'
'Guo, Wei'

_publ_section_title
;
 A Cu(ii)-based chemosensing ensemble bearing rhodamine B fluorophore for
 fluorescence turn-on detection of cyanide
;
_journal_issue 5
_journal_name_full 'Journal of Materials Chemistry'
_journal_page_first 1747
_journal_paper_doi 10.1039/c1jm15072c
_journal_volume 22
_journal_year 2012
_chemical_formula_sum 'C78 H80 Cl4 Cu4 N12 O8'
_chemical_formula_weight 1709.50
_chemical_name_systematic
;
?
;
_space_group_IT_number 14
_symmetry_cell_setting monoclinic
_symmetry_space_group_name_Hall '-P 2yn'
_symmetry_space_group_name_H-M 'P 1 21/n 1'
_atom_sites_solution_hydrogens geom
_atom_sites_solution_primary direct
_atom_sites_solution_secondary difmap
_audit_creation_method SHELXL-97
_cell_angle_alpha 90.00
_cell_angle_beta 99.816(2)
_cell_angle_gamma 90.00
_cell_formula_units_Z 2
_cell_length_a 12.2737(19)
_cell_length_b 24.368(4)
_cell_length_c 12.7780(19)
_cell_measurement_temperature 296(2)
_cell_volume 3765.8(10)
_computing_structure_refinement 'SHELXL-97 (Sheldrick, 2008)'
_computing_structure_solution 'SHELXS-97 (Sheldrick, 2008)'
_diffrn_ambient_temperature 296(2)
_diffrn_measured_fraction_theta_full 1.000
_diffrn_measured_fraction_theta_max 1.000
_diffrn_radiation_monochromator graphite
_diffrn_radiation_source 'fine-focus sealed tube'
_diffrn_radiation_type MoK\a
_diffrn_radiation_wavelength 0.71073
_diffrn_reflns_av_R_equivalents 0.0565
_diffrn_reflns_av_sigmaI/netI 0.0389
_diffrn_reflns_limit_h_max 14
_diffrn_reflns_limit_h_min -14
_diffrn_reflns_limit_k_max 29
_diffrn_reflns_limit_k_min -29
_diffrn_reflns_limit_l_max 15
_diffrn_reflns_limit_l_min -15
_diffrn_reflns_number 39971
_diffrn_reflns_theta_full 25.05
_diffrn_reflns_theta_max 25.05
_diffrn_reflns_theta_min 1.67
_exptl_absorpt_coefficient_mu 1.321
_exptl_absorpt_correction_T_max 0.7781
_exptl_absorpt_correction_T_min 0.6927
_exptl_absorpt_correction_type multi-scan
_exptl_absorpt_process_details sadabs
_exptl_crystal_colour black
_exptl_crystal_density_diffrn 1.508
_exptl_crystal_density_method 'not measured'
_exptl_crystal_description block
_exptl_crystal_F_000 1760
_exptl_crystal_size_max 0.30
_exptl_crystal_size_mid 0.20
_exptl_crystal_size_min 0.20
_refine_diff_density_max 1.003
_refine_diff_density_min -1.037
_refine_diff_density_rms 0.095
_refine_ls_extinction_method none
_refine_ls_goodness_of_fit_ref 1.296
_refine_ls_hydrogen_treatment constr
_refine_ls_matrix_type full
_refine_ls_number_parameters 484
_refine_ls_number_reflns 6666
_refine_ls_number_restraints 295
_refine_ls_restrained_S_all 1.426
_refine_ls_R_factor_all 0.0810
_refine_ls_R_factor_gt 0.0583
_refine_ls_shift/su_max 0.001
_refine_ls_shift/su_mean 0.000
_refine_ls_structure_factor_coef Fsqd
_refine_ls_weighting_details 'calc w=1/[\s^2^(Fo^2^)+(0.0585P)^2^+5.8464P] where P=(Fo^2^+2Fc^2^)/3'
_refine_ls_weighting_scheme calc
_refine_ls_wR_factor_gt 0.1480
_refine_ls_wR_factor_ref 0.1613
_reflns_number_gt 5036
_reflns_number_total 6666
_reflns_threshold_expression >2sigma(I)
_cod_data_source_file c1jm15072c.txt
_cod_data_source_block guowei_1
_cod_depositor_comments
;
The following automatic conversions were performed:

'_symmetry_cell_setting' value 'Monoclinic' changed to 'monoclinic'
according to /home/saulius/struct/CIF-dictionaries/cif_core.dic
dictionary named 'cif_core.dic' version 2.4.1 from 2010-06-29.

Automatic conversion script
Id: cif_fix_values 1715 2011-07-08 13:25:40Z adriana 
;
_cod_original_cell_volume 3765.7(10)
_cod_original_sg_symbol_H-M P2(1)/n
_cod_database_code 7207308

loop_
_symmetry_equiv_pos_as_xyz
'x, y, z'
'-x+1/2, y+1/2, -z+1/2'
'-x, -y, -z'
'x-1/2, -y-1/2, z-1/2'

loop_
_atom_site_label
_atom_site_type_symbol
_atom_site_fract_x
_atom_site_fract_y
_atom_site_fract_z
_atom_site_U_iso_or_equiv
_atom_site_adp_type
_atom_site_occupancy
_atom_site_symmetry_multiplicity
_atom_site_calc_flag
_atom_site_refinement_flags
Cu1 Cu 0.97108(6) 0.02987(3) 0.89513(5) 0.0348(2) Uani 1 1 d U
Cu2 Cu 1.06454(6) 0.17034(3) 0.68653(5) 0.0360(2) Uani 1 1 d .
Cl1 Cl 0.92233(14) 0.20815(7) 0.58119(14) 0.0571(4) Uani 1 1 d .
Cl2 Cl 1.20452(15) 0.20950(7) 0.62501(14) 0.0598(5) Uani 1 1 d .
N1 N 0.5020(5) -0.1774(2) 0.5871(5) 0.0542(7) Uani 1 1 d U
N2 N 0.5215(4) 0.1894(2) 0.8157(4) 0.0521(6) Uani 1 1 d U
N3 N 1.0000(4) 0.10132(17) 0.7319(3) 0.0335(6) Uani 1 1 d U
N4 N 1.0317(4) 0.09346(17) 0.8420(3) 0.0339(6) Uani 1 1 d U
N5 N 0.8127(6) 0.0810(3) 0.9537(6) 0.0904(14) Uani 1 1 d U
O1 O 0.5251(3) 0.00891(15) 0.6858(3) 0.0420(9) Uani 1 1 d .
O2 O 0.9031(3) 0.02273(14) 0.7460(3) 0.0356(9) Uani 1 1 d .
O4 O 1.1362(3) 0.16931(15) 0.8347(3) 0.0431(10) Uani 1 1 d .
C1 C 0.5718(5) 0.0601(2) 0.6904(5) 0.0396(6) Uani 1 1 d U
C2 C 0.5238(5) 0.0977(2) 0.7471(5) 0.0421(6) Uani 1 1 d U
H2 H 0.4639 0.0877 0.7789 0.051 Uiso 1 1 calc R
C3 C 0.5655(5) 0.1519(2) 0.7575(5) 0.0454(6) Uani 1 1 d U
C4 C 0.6546(5) 0.1644(2) 0.7035(5) 0.0429(6) Uani 1 1 d U
H4 H 0.6820 0.2000 0.7065 0.051 Uiso 1 1 calc R
C5 C 0.7011(5) 0.1262(2) 0.6478(5) 0.0404(6) Uani 1 1 d U
H5 H 0.7598 0.1363 0.6145 0.049 Uiso 1 1 calc R
C6 C 0.6625(5) 0.0710(2) 0.6391(4) 0.0386(6) Uani 1 1 d U
C7 C 0.7049(5) 0.0294(2) 0.5814(4) 0.0375(5) Uani 1 1 d U
C8 C 0.6543(5) -0.0228(2) 0.5757(5) 0.0393(6) Uani 1 1 d U
C9 C 0.5654(5) -0.0323(2) 0.6300(5) 0.0409(6) Uani 1 1 d U
C10 C 0.5137(5) -0.0819(2) 0.6339(5) 0.0441(7) Uani 1 1 d U
H10 H 0.4571 -0.0857 0.6734 0.053 Uiso 1 1 calc R
C11 C 0.5462(5) -0.1270(2) 0.5784(5) 0.0474(6) Uani 1 1 d U
C12 C 0.6327(5) -0.1180(2) 0.5187(5) 0.0440(7) Uani 1 1 d U
H12 H 0.6538 -0.1465 0.4781 0.053 Uiso 1 1 calc R
C13 C 0.6849(5) -0.0691(2) 0.5196(5) 0.0412(6) Uani 1 1 d U
H13 H 0.7431 -0.0656 0.4821 0.049 Uiso 1 1 calc R
C14 C 0.7973(5) 0.0404(2) 0.5231(4) 0.0364(5) Uani 1 1 d U
C15 C 0.7782(5) 0.0326(2) 0.4134(4) 0.0382(6) Uani 1 1 d U
H15 H 0.7100 0.0192 0.3803 0.046 Uiso 1 1 calc R
C16 C 0.8587(5) 0.0444(2) 0.3526(5) 0.0393(6) Uani 1 1 d U
H16 H 0.8446 0.0389 0.2795 0.047 Uiso 1 1 calc R
C17 C 0.9600(5) 0.0643(2) 0.4019(4) 0.0389(6) Uani 1 1 d U
H17 H 1.0140 0.0729 0.3616 0.047 Uiso 1 1 calc R
C18 C 0.9812(5) 0.0714(2) 0.5100(4) 0.0371(6) Uani 1 1 d U
H18 H 1.0499 0.0846 0.5421 0.045 Uiso 1 1 calc R
C19 C 0.9023(5) 0.0593(2) 0.5726(4) 0.0352(5) Uani 1 1 d U
C20 C 0.9346(5) 0.0617(2) 0.6894(4) 0.0335(6) Uani 1 1 d U
C21 C 1.1018(5) 0.1298(2) 0.8884(4) 0.0350(6) Uani 1 1 d U
C22 C 1.1398(5) 0.1276(2) 1.0040(4) 0.0365(6) Uani 1 1 d U
C23 C 1.2071(5) 0.1711(2) 1.0483(4) 0.0382(7) Uani 1 1 d U
H23 H 1.2254 0.1985 1.0036 0.046 Uiso 1 1 calc R
C24 C 1.2468(5) 0.1749(2) 1.1544(4) 0.0403(7) Uani 1 1 d U
H24 H 1.2920 0.2040 1.1817 0.048 Uiso 1 1 calc R
C25 C 1.2179(5) 0.1342(2) 1.2205(5) 0.0409(7) Uani 1 1 d U
H25 H 1.2420 0.1368 1.2934 0.049 Uiso 1 1 calc R
C26 C 1.1550(5) 0.0906(2) 1.1805(4) 0.0397(7) Uani 1 1 d U
H26 H 1.1385 0.0635 1.2266 0.048 Uiso 1 1 calc R
C27 C 1.1144(5) 0.0853(2) 1.0715(4) 0.0376(7) Uani 1 1 d U
C28 C 0.4327(6) -0.1902(3) 0.6764(6) 0.0584(8) Uani 1 1 d U
H28A H 0.4462 -0.2277 0.7009 0.070 Uiso 1 1 calc R
H28B H 0.4547 -0.1658 0.7362 0.070 Uiso 1 1 calc R
C29 C 0.3153(6) -0.1828(3) 0.6341(6) 0.0674(13) Uani 1 1 d U
H29A H 0.3011 -0.1448 0.6167 0.101 Uiso 1 1 calc R
H29B H 0.2722 -0.1939 0.6864 0.101 Uiso 1 1 calc R
H29C H 0.2955 -0.2047 0.5713 0.101 Uiso 1 1 calc R
C30 C 0.5243(6) -0.2237(3) 0.5221(6) 0.0567(8) Uani 1 1 d U
H30A H 0.5453 -0.2102 0.4570 0.068 Uiso 1 1 calc R
H30B H 0.4576 -0.2454 0.5034 0.068 Uiso 1 1 calc R
C31 C 0.6156(6) -0.2592(3) 0.5803(6) 0.0640(12) Uani 1 1 d U
H31A H 0.6841 -0.2394 0.5896 0.096 Uiso 1 1 calc R
H31B H 0.6221 -0.2919 0.5397 0.096 Uiso 1 1 calc R
H31C H 0.5987 -0.2691 0.6485 0.096 Uiso 1 1 calc R
C32 C 0.4319(6) 0.1752(3) 0.8737(5) 0.0555(8) Uani 1 1 d U
H32A H 0.3819 0.1494 0.8323 0.067 Uiso 1 1 calc R
H32B H 0.3902 0.2080 0.8842 0.067 Uiso 1 1 calc R
C33 C 0.4778(6) 0.1503(3) 0.9793(6) 0.0657(12) Uani 1 1 d U
H33A H 0.5137 0.1163 0.9687 0.099 Uiso 1 1 calc R
H33B H 0.4187 0.1437 1.0182 0.099 Uiso 1 1 calc R
H33C H 0.5302 0.1751 1.0187 0.099 Uiso 1 1 calc R
C34 C 0.5619(6) 0.2461(3) 0.8353(6) 0.0560(8) Uani 1 1 d U
H34A H 0.5653 0.2550 0.9098 0.067 Uiso 1 1 calc R
H34B H 0.6361 0.2490 0.8191 0.067 Uiso 1 1 calc R
C35 C 0.4891(6) 0.2858(3) 0.7699(6) 0.0666(12) Uani 1 1 d U
H35A H 0.4919 0.2796 0.6962 0.100 Uiso 1 1 calc R
H35B H 0.5136 0.3225 0.7889 0.100 Uiso 1 1 calc R
H35C H 0.4146 0.2812 0.7819 0.100 Uiso 1 1 calc R
C36 C 0.7696(8) 0.1356(4) 1.1124(8) 0.0967(17) Uani 1 1 d U
H36A H 0.7214 0.1138 1.1473 0.145 Uiso 1 1 calc R
H36B H 0.7335 0.1694 1.0888 0.145 Uiso 1 1 calc R
H36C H 0.8364 0.1433 1.1610 0.145 Uiso 1 1 calc R
C37 C 0.7953(8) 0.1064(4) 1.0237(8) 0.0907(14) Uani 1 1 d U
C39 C 0.6333(9) 0.9797(5) 0.9290(8) 0.118(2) Uani 1 1 d U
H39A H 0.6406 0.9419 0.9104 0.178 Uiso 1 1 calc R
H39B H 0.6845 1.0015 0.8979 0.178 Uiso 1 1 calc R
H39C H 0.5592 0.9919 0.9029 0.178 Uiso 1 1 calc R
C38 C 0.6559(10) 0.9853(6) 1.0401(10) 0.121(2) Uani 1 1 d U
N6 N 0.6743(8) 0.9896(5) 1.1306(8) 0.127(2) Uani 1 1 d U
O3 O 1.0566(3) 0.04012(14) 1.0364(3) 0.0393(9) Uani 1 1 d .

loop_
_atom_site_aniso_label
_atom_site_aniso_U_11
_atom_site_aniso_U_22
_atom_site_aniso_U_33
_atom_site_aniso_U_23
_atom_site_aniso_U_13
_atom_site_aniso_U_12
Cu1 0.0456(4) 0.0297(4) 0.0286(4) 0.0064(3) 0.0051(3) -0.0076(3)
Cu2 0.0469(4) 0.0293(4) 0.0325(4) 0.0074(3) 0.0088(3) -0.0056(3)
Cl1 0.0556(10) 0.0466(9) 0.0658(11) 0.0234(8) 0.0009(8) -0.0002(7)
Cl2 0.0599(10) 0.0671(11) 0.0573(10) 0.0134(8) 0.0236(8) -0.0132(8)
N1 0.0559(13) 0.0414(12) 0.0653(14) -0.0075(12) 0.0102(12) -0.0018(11)
N2 0.0536(13) 0.0454(13) 0.0596(14) -0.0113(11) 0.0164(12) 0.0014(11)
N3 0.0421(12) 0.0284(11) 0.0309(11) 0.0044(10) 0.0088(10) -0.0014(10)
N4 0.0426(12) 0.0289(11) 0.0308(12) 0.0050(10) 0.0081(10) -0.0023(10)
N5 0.096(3) 0.084(3) 0.096(3) -0.007(3) 0.030(3) 0.003(3)
O1 0.042(2) 0.033(2) 0.056(3) -0.0103(18) 0.0215(19) -0.0042(17)
O2 0.045(2) 0.032(2) 0.0289(19) 0.0042(15) 0.0053(16) -0.0105(16)
O4 0.057(3) 0.035(2) 0.036(2) 0.0100(17) 0.0037(18) -0.0178(18)
C1 0.0421(12) 0.0345(12) 0.0439(13) -0.0052(11) 0.0122(11) -0.0003(11)
C2 0.0441(13) 0.0369(12) 0.0473(13) -0.0069(11) 0.0135(11) 0.0000(11)
C3 0.0473(12) 0.0394(11) 0.0514(12) -0.0085(10) 0.0140(11) 0.0008(10)
C4 0.0453(13) 0.0368(12) 0.0482(13) -0.0066(11) 0.0131(11) 0.0001(11)
C5 0.0433(12) 0.0349(12) 0.0448(13) -0.0048(11) 0.0125(11) 0.0000(11)
C6 0.0420(11) 0.0335(10) 0.0419(11) -0.0039(10) 0.0116(10) 0.0004(10)
C7 0.0421(10) 0.0323(10) 0.0392(10) -0.0025(9) 0.0106(9) 0.0014(9)
C8 0.0429(11) 0.0331(10) 0.0428(11) -0.0044(10) 0.0095(10) 0.0013(10)
C9 0.0435(12) 0.0338(12) 0.0459(13) -0.0056(11) 0.0095(11) 0.0007(11)
C10 0.0460(13) 0.0358(12) 0.0508(13) -0.0061(11) 0.0096(12) -0.0004(11)
C11 0.0494(12) 0.0373(11) 0.0555(13) -0.0067(11) 0.0090(11) -0.0005(10)
C12 0.0469(13) 0.0355(12) 0.0499(13) -0.0062(11) 0.0090(12) 0.0009(11)
C13 0.0445(12) 0.0343(12) 0.0454(13) -0.0052(11) 0.0092(11) 0.0016(11)
C14 0.0436(10) 0.0312(10) 0.0360(10) 0.0002(9) 0.0112(9) 0.0021(9)
C15 0.0464(12) 0.0334(12) 0.0362(12) 0.0005(11) 0.0113(11) 0.0029(11)
C16 0.0485(13) 0.0348(12) 0.0364(13) 0.0013(11) 0.0126(11) 0.0034(11)
C17 0.0482(13) 0.0339(13) 0.0368(13) 0.0021(11) 0.0136(12) 0.0027(11)
C18 0.0457(13) 0.0317(12) 0.0359(12) 0.0023(11) 0.0127(11) 0.0019(11)
C19 0.0434(11) 0.0296(10) 0.0342(10) 0.0023(9) 0.0115(9) 0.0014(9)
C20 0.0417(12) 0.0283(11) 0.0320(11) 0.0036(10) 0.0103(10) 0.0002(10)
C21 0.0435(13) 0.0297(12) 0.0319(12) 0.0045(10) 0.0072(11) -0.0024(11)
C22 0.0454(13) 0.0309(11) 0.0330(11) 0.0040(10) 0.0063(10) -0.0023(10)
C23 0.0471(14) 0.0320(13) 0.0347(13) 0.0039(11) 0.0050(12) -0.0031(11)
C24 0.0495(15) 0.0340(13) 0.0361(13) 0.0027(12) 0.0033(12) -0.0034(12)
C25 0.0505(15) 0.0348(13) 0.0359(13) 0.0029(12) 0.0032(12) -0.0030(12)
C26 0.0494(15) 0.0337(13) 0.0350(13) 0.0036(12) 0.0048(12) -0.0028(12)
C27 0.0468(14) 0.0319(13) 0.0336(13) 0.0037(11) 0.0060(12) -0.0025(11)
C28 0.0600(16) 0.0446(15) 0.0702(17) -0.0062(14) 0.0096(15) -0.0026(14)
C29 0.068(2) 0.054(2) 0.079(3) -0.006(2) 0.010(2) -0.002(2)
C30 0.0584(16) 0.0431(15) 0.0681(17) -0.0081(14) 0.0097(14) -0.0011(14)
C31 0.065(2) 0.050(2) 0.076(2) -0.006(2) 0.011(2) 0.004(2)
C32 0.0574(16) 0.0492(15) 0.0627(16) -0.0117(14) 0.0181(14) 0.0026(14)
C33 0.069(2) 0.061(2) 0.070(2) -0.010(2) 0.020(2) 0.004(2)
C34 0.0571(16) 0.0487(15) 0.0644(16) -0.0122(14) 0.0161(14) 0.0005(14)
C35 0.067(2) 0.056(2) 0.077(2) -0.009(2) 0.015(2) 0.000(2)
C36 0.105(3) 0.088(4) 0.100(4) -0.008(3) 0.026(3) 0.002(3)
C37 0.097(3) 0.084(3) 0.095(3) -0.007(3) 0.029(3) 0.002(3)
C39 0.102(5) 0.159(6) 0.094(5) 0.001(5) 0.018(5) -0.019(4)
C38 0.105(4) 0.163(6) 0.097(4) 0.002(5) 0.018(5) -0.022(4)
N6 0.110(5) 0.168(6) 0.102(5) 0.001(5) 0.017(5) -0.025(4)
O3 0.060(3) 0.029(2) 0.0275(19) 0.0063(15) 0.0033(17) -0.0139(18)

loop_
_atom_type_symbol
_atom_type_description
_atom_type_scat_dispersion_real
_atom_type_scat_dispersion_imag
_atom_type_scat_source
C C 0.0033 0.0016 'International Tables Vol C Tables 4.2.6.8 and 6.1.1.4'
H H 0.0000 0.0000 'International Tables Vol C Tables 4.2.6.8 and 6.1.1.4'
N N 0.0061 0.0033 'International Tables Vol C Tables 4.2.6.8 and 6.1.1.4'
O O 0.0106 0.0060 'International Tables Vol C Tables 4.2.6.8 and 6.1.1.4'
Cl Cl 0.1484 0.1585 'International Tables Vol C Tables 4.2.6.8 and 6.1.1.4'
Cu Cu 0.3201 1.2651 'International Tables Vol C Tables 4.2.6.8 and 6.1.1.4'

loop_
_geom_angle_atom_site_label_1
_geom_angle_atom_site_label_2
_geom_angle_atom_site_label_3
_geom_angle
_geom_angle_site_symmetry_1
_geom_angle_site_symmetry_3
N4 Cu1 O3 92.59(17) . .
N4 Cu1 O2 81.47(17) . .
O3 Cu1 O2 172.26(16) . .
N4 Cu1 O3 166.95(18) . 3_757
O3 Cu1 O3 78.78(16) . 3_757
O2 Cu1 O3 106.17(14) . 3_757
N4 Cu1 N5 94.1(2) . .
O3 Cu1 N5 89.0(2) . .
O2 Cu1 N5 96.3(2) . .
O3 Cu1 N5 95.5(2) 3_757 .
N4 Cu1 Cu1 131.60(14) . 3_757
O3 Cu1 Cu1 39.74(10) . 3_757
O2 Cu1 Cu1 144.87(11) . 3_757
O3 Cu1 Cu1 39.05(10) 3_757 3_757
N5 Cu1 Cu1 92.94(18) . 3_757
O4 Cu2 N3 80.90(16) . .
O4 Cu2 Cl1 140.79(14) . .
N3 Cu2 Cl1 102.54(14) . .
O4 Cu2 Cl2 95.81(12) . .
N3 Cu2 Cl2 146.84(14) . .
Cl1 Cu2 Cl2 100.55(7) . .
C11 N1 C30 122.6(6) . .
C11 N1 C28 121.1(5) . .
C30 N1 C28 116.1(5) . .
C3 N2 C32 121.7(5) . .
C3 N2 C34 125.0(5) . .
C32 N2 C34 113.1(5) . .
C20 N3 N4 111.0(4) . .
C20 N3 Cu2 138.5(4) . .
N4 N3 Cu2 110.5(3) . .
C21 N4 N3 114.2(4) . .
C21 N4 Cu1 131.4(4) . .
N3 N4 Cu1 114.3(3) . .
C37 N5 Cu1 139.3(8) . .
C1 O1 C9 120.2(4) . .
C20 O2 Cu1 111.2(3) . .
C21 O4 Cu2 113.0(3) . .
C2 C1 O1 114.8(5) . .
C2 C1 C6 124.6(5) . .
O1 C1 C6 120.6(5) . .
C1 C2 C3 119.7(6) . .
C1 C2 H2 120.2 . .
C3 C2 H2 120.2 . .
N2 C3 C2 120.8(6) . .
N2 C3 C4 122.4(5) . .
C2 C3 C4 116.8(5) . .
C5 C4 C3 122.4(5) . .
C5 C4 H4 118.8 . .
C3 C4 H4 118.8 . .
C4 C5 C6 121.7(5) . .
C4 C5 H5 119.2 . .
C6 C5 H5 119.2 . .
C7 C6 C1 120.0(5) . .
C7 C6 C5 125.1(5) . .
C1 C6 C5 114.9(5) . .
C6 C7 C8 118.6(5) . .
C6 C7 C14 121.1(5) . .
C8 C7 C14 120.3(5) . .
C9 C8 C7 119.5(5) . .
C9 C8 C13 114.4(5) . .
C7 C8 C13 126.1(5) . .
C10 C9 O1 114.6(5) . .
C10 C9 C8 124.4(5) . .
O1 C9 C8 121.0(5) . .
C9 C10 C11 120.0(6) . .
C9 C10 H10 120.0 . .
C11 C10 H10 120.0 . .
N1 C11 C10 121.0(6) . .
N1 C11 C12 121.9(5) . .
C10 C11 C12 116.9(5) . .
C13 C12 C11 121.7(6) . .
C13 C12 H12 119.2 . .
C11 C12 H12 119.2 . .
C12 C13 C8 122.6(6) . .
C12 C13 H13 118.7 . .
C8 C13 H13 118.7 . .
C15 C14 C19 118.6(5) . .
C15 C14 C7 117.9(5) . .
C19 C14 C7 123.4(5) . .
C16 C15 C14 121.4(5) . .
C16 C15 H15 119.3 . .
C14 C15 H15 119.3 . .
C17 C16 C15 119.2(5) . .
C17 C16 H16 120.4 . .
C15 C16 H16 120.4 . .
C18 C17 C16 120.3(5) . .
C18 C17 H17 119.9 . .
C16 C17 H17 119.9 . .
C17 C18 C19 121.5(5) . .
C17 C18 H18 119.3 . .
C19 C18 H18 119.3 . .
C18 C19 C14 118.9(5) . .
C18 C19 C20 118.7(5) . .
C14 C19 C20 122.1(5) . .
O2 C20 N3 122.0(5) . .
O2 C20 C19 118.9(5) . .
N3 C20 C19 119.0(5) . .
O4 C21 N4 121.0(5) . .
O4 C21 C22 118.8(5) . .
N4 C21 C22 120.2(5) . .
C23 C22 C27 118.8(5) . .
C23 C22 C21 116.2(5) . .
C27 C22 C21 125.0(5) . .
C24 C23 C22 122.6(5) . .
C24 C23 H23 118.7 . .
C22 C23 H23 118.7 . .
C23 C24 C25 118.2(5) . .
C23 C24 H24 120.9 . .
C25 C24 H24 120.9 . .
C26 C25 C24 121.1(5) . .
C26 C25 H25 119.5 . .
C24 C25 H25 119.5 . .
C25 C26 C27 121.8(5) . .
C25 C26 H26 119.1 . .
C27 C26 H26 119.1 . .
O3 C27 C26 118.9(5) . .
O3 C27 C22 123.6(5) . .
C26 C27 C22 117.5(5) . .
C29 C28 N1 109.2(6) . .
C29 C28 H28A 109.8 . .
N1 C28 H28A 109.8 . .
C29 C28 H28B 109.8 . .
N1 C28 H28B 109.8 . .
H28A C28 H28B 108.3 . .
C28 C29 H29A 109.5 . .
C28 C29 H29B 109.5 . .
H29A C29 H29B 109.5 . .
C28 C29 H29C 109.5 . .
H29A C29 H29C 109.5 . .
H29B C29 H29C 109.5 . .
N1 C30 C31 111.2(6) . .
N1 C30 H30A 109.4 . .
C31 C30 H30A 109.4 . .
N1 C30 H30B 109.4 . .
C31 C30 H30B 109.4 . .
H30A C30 H30B 108.0 . .
C30 C31 H31A 109.5 . .
C30 C31 H31B 109.5 . .
H31A C31 H31B 109.5 . .
C30 C31 H31C 109.5 . .
H31A C31 H31C 109.5 . .
H31B C31 H31C 109.5 . .
N2 C32 C33 110.5(6) . .
N2 C32 H32A 109.5 . .
C33 C32 H32A 109.5 . .
N2 C32 H32B 109.5 . .
C33 C32 H32B 109.5 . .
H32A C32 H32B 108.1 . .
C32 C33 H33A 109.5 . .
C32 C33 H33B 109.5 . .
H33A C33 H33B 109.5 . .
C32 C33 H33C 109.5 . .
H33A C33 H33C 109.5 . .
H33B C33 H33C 109.5 . .
C35 C34 N2 111.4(6) . .
C35 C34 H34A 109.4 . .
N2 C34 H34A 109.4 . .
C35 C34 H34B 109.4 . .
N2 C34 H34B 109.4 . .
H34A C34 H34B 108.0 . .
C34 C35 H35A 109.5 . .
C34 C35 H35B 109.5 . .
H35A C35 H35B 109.5 . .
C34 C35 H35C 109.5 . .
H35A C35 H35C 109.5 . .
H35B C35 H35C 109.5 . .
C37 C36 H36A 109.5 . .
C37 C36 H36B 109.5 . .
H36A C36 H36B 109.5 . .
C37 C36 H36C 109.5 . .
H36A C36 H36C 109.5 . .
H36B C36 H36C 109.5 . .
N5 C37 C36 176.7(11) . .
C38 C39 H39A 109.5 . .
C38 C39 H39B 109.5 . .
H39A C39 H39B 109.5 . .
C38 C39 H39C 109.5 . .
H39A C39 H39C 109.5 . .
H39B C39 H39C 109.5 . .
N6 C38 C39 179.7(16) . .
C27 O3 Cu1 125.8(3) . .
C27 O3 Cu1 132.9(3) . 3_757
Cu1 O3 Cu1 101.22(16) . 3_757

loop_
_geom_bond_atom_site_label_1
_geom_bond_atom_site_label_2
_geom_bond_distance
_geom_bond_site_symmetry_2
Cu1 N4 1.894(4) .
Cu1 O3 1.943(4) .
Cu1 O2 1.954(4) .
Cu1 O3 1.972(3) 3_757
Cu1 N5 2.527(8) .
Cu1 Cu1 3.0261(13) 3_757
Cu2 O4 1.948(4) .
Cu2 N3 1.987(4) .
Cu2 Cl1 2.2150(17) .
Cu2 Cl2 2.2228(17) .
N1 C11 1.354(8) .
N1 C30 1.454(8) .
N1 C28 1.565(9) .
N2 C3 1.348(7) .
N2 C32 1.468(8) .
N2 C34 1.476(8) .
N3 C20 1.313(7) .
N3 N4 1.408(6) .
N4 C21 1.305(7) .
N5 C37 1.137(10) .
O1 C1 1.370(7) .
O1 C9 1.371(6) .
O2 C20 1.291(6) .
O4 C21 1.293(6) .
C1 C2 1.362(8) .
C1 C6 1.410(8) .
C2 C3 1.415(8) .
C2 H2 0.9300 .
C3 C4 1.422(8) .
C4 C5 1.355(8) .
C4 H4 0.9300 .
C5 C6 1.424(8) .
C5 H5 0.9300 .
C6 C7 1.406(7) .
C7 C8 1.412(8) .
C7 C14 1.483(8) .
C8 C9 1.409(8) .
C8 C13 1.420(7) .
C9 C10 1.371(8) .
C10 C11 1.402(8) .
C10 H10 0.9300 .
C11 C12 1.426(8) .
C12 C13 1.353(8) .
C12 H12 0.9300 .
C13 H13 0.9300 .
C14 C15 1.393(8) .
C14 C19 1.414(8) .
C15 C16 1.388(8) .
C15 H15 0.9300 .
C16 C17 1.383(8) .
C16 H16 0.9300 .
C17 C18 1.373(8) .
C17 H17 0.9300 .
C18 C19 1.388(7) .
C18 H18 0.9300 .
C19 C20 1.478(7) .
C21 C22 1.473(7) .
C22 C23 1.402(8) .
C22 C27 1.413(7) .
C23 C24 1.363(8) .
C23 H23 0.9300 .
C24 C25 1.387(8) .
C24 H24 0.9300 .
C25 C26 1.362(8) .
C25 H25 0.9300 .
C26 C27 1.403(8) .
C26 H26 0.9300 .
C27 O3 1.346(6) .
C28 C29 1.462(10) .
C28 H28A 0.9700 .
C28 H28B 0.9700 .
C29 H29A 0.9600 .
C29 H29B 0.9600 .
C29 H29C 0.9600 .
C30 C31 1.509(9) .
C30 H30A 0.9700 .
C30 H30B 0.9700 .
C31 H31A 0.9600 .
C31 H31B 0.9600 .
C31 H31C 0.9600 .
C32 C33 1.499(10) .
C32 H32A 0.9700 .
C32 H32B 0.9700 .
C33 H33A 0.9600 .
C33 H33B 0.9600 .
C33 H33C 0.9600 .
C34 C35 1.475(10) .
C34 H34A 0.9700 .
C34 H34B 0.9700 .
C35 H35A 0.9600 .
C35 H35B 0.9600 .
C35 H35C 0.9600 .
C36 C37 1.418(12) .
C36 H36A 0.9600 .
C36 H36B 0.9600 .
C36 H36C 0.9600 .
C39 C38 1.406(14) .
C39 H39A 0.9600 .
C39 H39B 0.9600 .
C39 H39C 0.9600 .
C38 N6 1.144(13) .
O3 Cu1 1.972(3) 3_757
